data_4102757
loop_
_publ_author_name
'Christina Y. Tang'
'Amber L. Thompson'
'Simon Aldridge'

_publ_contact_author 'Simon Aldridge'
_publ_contact_author_email simon.aldridge@chem.ox.ac.uk
_publ_section_title
;
 Dehydrogenation of Saturated CC and BN Bonds at Cationic N-Heterocyclic
 Carbene Stabilized M(III) Centers (M = Rh, Ir)
;
_journal_name_full 'Journal of the American Chemical Society'
_journal_page_first 10578
_journal_page_last 10591
_journal_paper_doi 10.1021/ja1043787
_journal_volume 132
_journal_year 2010
_chemical_formula_moiety 'C42 H50 Cl Ir N4 Na, C32 H12 B F24'
_chemical_formula_sum 'C74 H62 B Cl F24 Ir N4 Na'
_chemical_formula_weight 1724.76
_space_group_IT_number 15
_symmetry_cell_setting monoclinic
_symmetry_space_group_name_Hall '-C 2yc'
_symmetry_space_group_name_H-M 'C 1 2/c 1'
_atom_sites_solution_hydrogens geom
_atom_sites_solution_primary direct
_audit_creation_date 09-11-01
_audit_creation_method CRYSTALS_ver_12.90
_cell_angle_alpha 90
_cell_angle_beta 116.0509(7)
_cell_angle_gamma 90
_cell_formula_units_Z 4
_cell_length_a 22.7234(3)
_cell_length_b 18.7031(3)
_cell_length_c 19.6595(2)
_cell_measurement_reflns_used 8765
_cell_measurement_temperature 150
_cell_measurement_theta_max 27
_cell_measurement_theta_min 5
_cell_volume 7506.39(18)
_computing_cell_refinement 'DENZO/SCALEPACK (Otwinowski & Minor, 1997)'
_computing_data_collection 'COLLECT (Nonius, 2001).'
_computing_data_reduction 'DENZO/SCALEPACK (Otwinowski & Minor, 1997)'
_computing_molecular_graphics 'CAMERON (Watkin et al., 1996)'
_computing_publication_material 'CRYSTALS (Betteridge et al., 2003)'
_computing_structure_refinement 'CRYSTALS (Betteridge et al., 2003)'
_computing_structure_solution 'SIR92 (Altomare et al., 1994)'
_diffrn_ambient_temperature 150
_diffrn_measured_fraction_theta_full 0.993
_diffrn_measured_fraction_theta_max 0.993
_diffrn_measurement_device 'Nonius KappaCCD'
_diffrn_measurement_device_type Area
_diffrn_measurement_method \w
_diffrn_radiation_monochromator graphite
_diffrn_radiation_type 'Mo K\a'
_diffrn_radiation_wavelength 0.71073
_diffrn_reflns_av_R_equivalents 0.038
_diffrn_reflns_limit_h_max 29
_diffrn_reflns_limit_h_min -29
_diffrn_reflns_limit_k_max 23
_diffrn_reflns_limit_k_min -24
_diffrn_reflns_limit_l_max 25
_diffrn_reflns_limit_l_min -25
_diffrn_reflns_number 60375
_diffrn_reflns_theta_full 26.921
_diffrn_reflns_theta_max 27.470
_diffrn_reflns_theta_min 5.106
_diffrn_standards_number 0
_exptl_absorpt_coefficient_mu 1.924
_exptl_absorpt_correction_T_max 0.93
_exptl_absorpt_correction_T_min 0.84
_exptl_absorpt_correction_type multi-scan
_exptl_absorpt_process_details 'DENZO/SCALEPACK (Otwinowski & Minor, 1997)'
_exptl_crystal_colour clear_orange
_exptl_crystal_density_diffrn 1.526
_exptl_crystal_density_meas ?
_exptl_crystal_density_method 'not measured'
_exptl_crystal_description plate
_exptl_crystal_F_000 3440.002
_exptl_crystal_size_max 0.120
_exptl_crystal_size_mid 0.120
_exptl_crystal_size_min 0.040
_refine_diff_density_max 2.99
_refine_diff_density_min -1.45
_refine_ls_extinction_method None
_refine_ls_goodness_of_fit_ref 0.9380
_refine_ls_hydrogen_treatment none
_refine_ls_matrix_type full
_refine_ls_number_parameters 745
_refine_ls_number_reflns 8541
_refine_ls_number_restraints 2542
_refine_ls_R_factor_all 0.0773
_refine_ls_R_factor_gt 0.0629
_refine_ls_shift/su_max 0.0105263
_refine_ls_structure_factor_coef Fsqd
_refine_ls_weighting_details
;
 Method, part 1, Chebychev polynomial, (Watkin, 1994, Prince, 1982) 
 [weight] = 1.0/[A~0~*T~0~(x)+A~1~*T~1~(x) ... +A~n-1~]*T~n-1~(x)] 
 where A~i~ are the Chebychev coefficients listed below and x= Fcalc/Fmax 
 Method = Robust Weighting (Prince, 1982) 
 W = [weight] * [1-(deltaF/6*sigmaF)^2^]^2^ 
 A~i~ are: 
 16.8 24.5 12.0 2.97 
;
_refine_ls_weighting_scheme calc
_refine_ls_wR_factor_all 0.1556
_refine_ls_wR_factor_gt 0.1461
_refine_ls_wR_factor_ref 0.1556
_reflns_limit_h_max 26
_reflns_limit_h_min -29
_reflns_limit_k_max 24
_reflns_limit_k_min 0
_reflns_limit_l_max 25
_reflns_limit_l_min 0
_reflns_number_gt 7236
_reflns_number_total 8541
_reflns_threshold_expression I>2.0\s(I)
_oxford_diffrn_Wilson_B_factor 2.63
_oxford_diffrn_Wilson_scale 547.16
_oxford_refine_ls_r_factor_ref 0.0773
_oxford_refine_ls_scale 0.067693(15)
_oxford_reflns_number_all 8541
_oxford_reflns_threshold_expression_ref I>-3.0\s(I)
_oxford_structure_analysis_title 062ct09
_cod_data_source_file ja1043787_si_002_03.cif
_cod_data_source_block 7
_cod_depositor_comments
;
The following automatic conversions were performed:

'_exptl_crystal_density_meas' value 'not measured' was changed to '?'
- the value is perceived as not measured.

Automatic conversion script
Id: cif_fix_values 3008 2015-01-20 13:52:24Z robertas 
;
_cod_original_sg_symbol_H-M 'C 1 2/c 1 '
_cod_database_code 4102757

loop_
_symmetry_equiv_pos_as_xyz
x,y,z
-x,-y,-z
x+1/2,y+1/2,z
-x+1/2,-y+1/2,-z
-x,y,-z+1/2
x,-y,z+1/2
-x+1/2,y+1/2,-z+1/2
x+1/2,-y+1/2,z+1/2

loop_
_atom_site_label
_atom_site_type_symbol
_atom_site_fract_x
_atom_site_fract_y
_atom_site_fract_z
_atom_site_U_iso_or_equiv
_atom_site_occupancy
_atom_site_adp_type
_atom_site_refinement_flags_posn
_atom_site_refinement_flags_adp
_atom_site_refinement_flags_occupancy
_atom_site_disorder_assembly
_atom_site_disorder_group
Ir1 Ir 0.500000(9) 1.064190(17) 0.750000(9) 0.0337 1.0000 Uani S TU . . .
Cl2 Cl 0.46909(17) 1.05970(19) 0.85215(19) 0.0556 0.5000 Uani . U . 1 1
Na3 Na 0.5967(3) 1.0656(3) 0.9256(3) 0.0611 0.5000 Uani . U . 1 1
C4 C 0.5000 1.1737(4) 0.7500 0.0481 1.0000 Uani S TU . . .
N5 N 0.4457(6) 1.2147(6) 0.6942(7) 0.0462 0.5000 Uani . U . 1 2
C6 C 0.4562(8) 1.2885(7) 0.7122(8) 0.0497 0.5000 Uani . U . 1 2
C7 C 0.5090(8) 1.2927(7) 0.7775(7) 0.0512 0.5000 Uani . U . 1 1
N8 N 0.5308(6) 1.2227(6) 0.8019(8) 0.0451 0.5000 Uani . U . 1 1
C9 C 0.5859(6) 1.2074(6) 0.8736(7) 0.0397 0.5000 Uani . U . 1 1
C10 C 0.6469(8) 1.1871(8) 0.8758(9) 0.0508 0.5000 Uani . U . 1 1
C11 C 0.6962(7) 1.1722(8) 0.9470(9) 0.0603 0.5000 Uani . U . 1 1
C12 C 0.6885(8) 1.1774(10) 1.0118(12) 0.0608 0.5000 Uani . U . 1 1
C13 C 0.6275(7) 1.1979(7) 1.0078(8) 0.0540 0.5000 Uani . U . 1 1
C14 C 0.5746(7) 1.2112(6) 0.9359(8) 0.0437 0.5000 Uani . U . 1 1
C15 C 0.5086(8) 1.2324(7) 0.9328(8) 0.0565 0.5000 Uani . U . 1 1
C16 C 0.7439(9) 1.1654(9) 1.0892(10) 0.0867 0.5000 Uani . U . 1 1
C17 C 0.6580(7) 1.1855(10) 0.8072(10) 0.0707 0.5000 Uani . U . 1 1
C18 C 0.3887(10) 1.1883(7) 0.6287(7) 0.0506 0.5000 Uani . U . 1 2
C19 C 0.3334(8) 1.1640(9) 0.6384(9) 0.0577 0.5000 Uani . U . 1 2
C20 C 0.2804(8) 1.1449(9) 0.5735(9) 0.0690 0.5000 Uani . U . 1 2
C21 C 0.2764(9) 1.1503(9) 0.5014(9) 0.0741 0.5000 Uani . U . 1 2
C22 C 0.3300(10) 1.1728(12) 0.4937(11) 0.0687 0.5000 Uani . U . 1 2
C23 C 0.3887(9) 1.1920(8) 0.5589(8) 0.0567 0.5000 Uani . U . 1 2
C24 C 0.4468(10) 1.2206(9) 0.5510(8) 0.0676 0.5000 Uani . U . 1 2
C25 C 0.2128(10) 1.1295(12) 0.4328(10) 0.1105 0.5000 Uani . U . 1 2
C26 C 0.3344(7) 1.1617(10) 0.7143(8) 0.0668 0.5000 Uani . U . 1 2
C27 C 0.5000 0.9542(4) 0.7500 0.0411 1.0000 Uani S TU . . .
N28 N 0.4637(3) 0.9092(3) 0.6926(3) 0.0466 1.0000 Uani . U . . .
C29 C 0.4773(4) 0.8385(3) 0.7136(4) 0.0574 1.0000 Uani . U . . .
C30 C 0.4146(3) 0.9282(3) 0.6179(4) 0.0522 1.0000 Uani . U . . .
C31 C 0.3524(4) 0.9467(4) 0.6082(5) 0.0630 1.0000 Uani . U . . .
C32 C 0.3348(4) 0.9527(5) 0.6720(6) 0.0769 1.0000 Uani . U . . .
C33 C 0.3050(5) 0.9597(4) 0.5319(6) 0.0851 1.0000 Uani . U . . .
C34 C 0.3196(6) 0.9530(5) 0.4719(5) 0.1026 1.0000 Uani . U . . .
C35 C 0.2673(8) 0.9618(7) 0.3902(6) 0.1645 1.0000 Uani . U . . .
C36 C 0.3833(6) 0.9355(5) 0.4858(4) 0.0933 1.0000 Uani . U . . .
C37 C 0.4318(5) 0.9210(4) 0.5583(4) 0.0708 1.0000 Uani . U . . .
C38 C 0.4989(6) 0.8990(6) 0.5710(6) 0.0972 1.0000 Uani . U . . .
B39 B 0.5000 0.5663(2) 0.7500 0.0503 1.0000 Uani DS TU . . .
C40 C 0.43705(12) 0.62073(17) 0.70935(11) 0.0440 1.0000 Uani D U . . .
C41 C 0.4042(2) 0.6485(3) 0.74866(19) 0.0478 1.0000 Uani D U . . .
C42 C 0.3559(2) 0.7005(3) 0.7173(2) 0.0524 1.0000 Uani D U . . .
C43 C 0.3366(2) 0.7240(3) 0.6439(2) 0.0500 1.0000 Uani D U . . .
C44 C 0.3676(2) 0.6967(3) 0.60350(19) 0.0473 1.0000 Uani D U . . .
C45 C 0.4178(2) 0.6467(3) 0.6358(2) 0.0444 1.0000 Uani D U . . .
C46 C 0.34743(17) 0.71951(19) 0.52368(16) 0.0535 1.0000 Uani D U . . .
F47 F 0.3080(2) 0.6717(2) 0.4735(2) 0.0698 1.0000 Uani D U . . .
F48 F 0.3987(2) 0.7258(2) 0.5064(3) 0.0773 1.0000 Uani D U . . .
F49 F 0.3164(2) 0.7821(2) 0.5061(2) 0.0662 1.0000 Uani D U . . .
C50 C 0.3269(2) 0.7326(3) 0.7650(2) 0.0715 1.0000 Uani D U . . .
H111 H 0.7368 1.1580 0.9508 0.0689 0.5000 Uiso R . . 1 1
H131 H 0.6217 1.2021 1.0515 0.0609 0.5000 Uiso R . . 1 1
H151 H 0.5124 1.2363 0.9834 0.0799 0.5000 Uiso R . . 1 1
H152 H 0.4951 1.2778 0.9077 0.0799 0.5000 Uiso R . . 1 1
H153 H 0.4761 1.1968 0.9054 0.0801 0.5000 Uiso R . . 1 1
H163 H 0.7747 1.1325 1.0854 0.1240 0.5000 Uiso R . . 1 1
H162 H 0.7656 1.2097 1.1097 0.1240 0.5000 Uiso R . . 1 1
H161 H 0.7273 1.1458 1.1223 0.1239 0.5000 Uiso R . . 1 1
H171 H 0.7013 1.1678 0.8200 0.1019 0.5000 Uiso R . . 1 1
H172 H 0.6534 1.2328 0.7866 0.1020 0.5000 Uiso R . . 1 1
H173 H 0.6264 1.1544 0.7703 0.1020 0.5000 Uiso R . . 1 1
H201 H 0.2440 1.1278 0.5779 0.0851 0.5000 Uiso R . . 1 2
H221 H 0.3287 1.1747 0.4460 0.0861 0.5000 Uiso R . . 1 2
H241 H 0.4368 1.2254 0.4984 0.1061 0.5000 Uiso R . . 1 2
H242 H 0.4587 1.2665 0.5753 0.1060 0.5000 Uiso R . . 1 2
H243 H 0.4829 1.1884 0.5747 0.1060 0.5000 Uiso R . . 1 2
H253 H 0.1790 1.1633 0.4269 0.1740 0.5000 Uiso R . . 1 2
H252 H 0.1992 1.0824 0.4392 0.1740 0.5000 Uiso R . . 1 2
H251 H 0.2205 1.1304 0.3884 0.1740 0.5000 Uiso R . . 1 2
H261 H 0.3788 1.1599 0.7522 0.0991 0.5000 Uiso R . . 1 2
H262 H 0.3135 1.2035 0.7218 0.0991 0.5000 Uiso R . . 1 2
H263 H 0.3116 1.1196 0.7180 0.0990 0.5000 Uiso R . . 1 2
H291 H 0.4589 0.7983 0.6833 0.0680 1.0000 Uiso R . . . .
H323 H 0.2880 0.9520 0.6529 0.1150 1.0000 Uiso R . . . .
H322 H 0.3520 0.9973 0.6982 0.1151 1.0000 Uiso R . . . .
H321 H 0.3540 0.9128 0.7062 0.1149 1.0000 Uiso R . . . .
H331 H 0.2624 0.9735 0.5227 0.1020 1.0000 Uiso R . . . .
H353 H 0.2865 0.9845 0.3609 0.2439 1.0000 Uiso R . . . .
H352 H 0.2322 0.9907 0.3897 0.2440 1.0000 Uiso R . . . .
H351 H 0.2510 0.9156 0.3692 0.2440 1.0000 Uiso R . . . .
H361 H 0.3939 0.9330 0.4452 0.1119 1.0000 Uiso R . . . .
H381 H 0.5115 0.9243 0.5371 0.1461 1.0000 Uiso R . . . .
H382 H 0.4999 0.8486 0.5621 0.1460 1.0000 Uiso R . . . .
H383 H 0.5302 0.9091 0.6225 0.1459 1.0000 Uiso R . . . .
H411 H 0.4146 0.6313 0.7977 0.0569 1.0000 Uiso R . . . .
H451 H 0.4392 0.6300 0.6076 0.0531 1.0000 Uiso R . . . .
H431 H 0.3031 0.7579 0.6224 0.0591 1.0000 Uiso R . . . .
C540 C 0.50961(19) 0.5120(2) 0.68998(19) 0.0481 0.3154(8) Uani D U P 2 1
C550 C 0.5697(3) 0.4793(12) 0.7067(9) 0.0503 0.3154(8) Uani D U P 2 1
C560 C 0.5760(4) 0.4280(8) 0.6599(6) 0.0581 0.3154(8) Uani D U P 2 1
C570 C 0.5231(5) 0.4076(10) 0.5946(8) 0.0568 0.3154(8) Uani D U P 2 1
C580 C 0.4636(4) 0.4409(10) 0.5758(8) 0.0569 0.3154(8) Uani D U P 2 1
C590 C 0.4576(5) 0.4933(9) 0.6216(6) 0.0536 0.3154(8) Uani D U P 2 1
C600 C 0.4048(4) 0.4197(6) 0.5065(5) 0.0598 0.3154(8) Uani D U P 2 1
F610 F 0.3634(6) 0.3745(8) 0.5162(7) 0.0669 0.3154(8) Uani D U P 2 1
F620 F 0.4194(6) 0.3875(6) 0.4550(7) 0.0621 0.3154(8) Uani D U P 2 1
F630 F 0.3704(9) 0.4775(7) 0.4727(12) 0.0776 0.3154(8) Uani D U P 2 1
C640 C 0.6414(4) 0.3922(5) 0.6834(5) 0.0667 0.3154(8) Uani D U P 2 1
F650 F 0.6782(6) 0.3896(8) 0.7579(6) 0.0782 0.3154(8) Uani D U P 2 1
F660 F 0.6364(6) 0.3238(6) 0.6614(7) 0.0780 0.3154(8) Uani D U P 2 1
F670 F 0.6771(7) 0.4243(7) 0.6539(8) 0.0893 0.3154(8) Uani D U P 2 1
C541 C 0.51416(11) 0.51117(19) 0.69212(14) 0.0552 0.6846(8) Uani D U P 2 2
C551 C 0.5755(3) 0.4832(7) 0.7111(5) 0.0542 0.6846(8) Uani D U P 2 2
C561 C 0.5873(3) 0.4363(5) 0.6627(4) 0.0583 0.6846(8) Uani D U P 2 2
C571 C 0.5379(3) 0.4191(5) 0.5917(4) 0.0651 0.6846(8) Uani D U P 2 2
C581 C 0.4766(3) 0.4458(5) 0.5717(4) 0.0687 0.6846(8) Uani D U P 2 2
C591 C 0.4638(2) 0.4899(6) 0.6215(4) 0.0642 0.6846(8) Uani D U P 2 2
C601 C 0.4209(3) 0.4264(3) 0.4964(3) 0.0907 0.6846(8) Uani D U P 2 2
F611 F 0.3903(4) 0.3678(4) 0.5014(5) 0.1198 0.6846(8) Uani D U P 2 2
F621 F 0.4435(4) 0.4093(4) 0.4448(4) 0.1111 0.6846(8) Uani D U P 2 2
F631 F 0.3753(5) 0.4758(4) 0.4637(6) 0.1031 0.6846(8) Uani D U P 2 2
C641 C 0.6536(2) 0.4060(3) 0.6879(3) 0.0696 0.6846(8) Uani D U P 2 2
F651 F 0.7009(3) 0.4499(4) 0.7283(4) 0.0956 0.6846(8) Uani D U P 2 2
F661 F 0.6620(4) 0.3499(4) 0.7341(4) 0.1032 0.6846(8) Uani D U P 2 2
F671 F 0.6667(4) 0.3822(4) 0.6329(4) 0.0956 0.6846(8) Uani D U P 2 2
F510 F 0.2619(4) 0.7393(5) 0.7210(5) 0.0821 0.4411(19) Uani D U P 3 1
F520 F 0.3465(5) 0.7989(5) 0.7901(6) 0.0941 0.4411(19) Uani D U P 3 1
F530 F 0.3339(5) 0.6950(5) 0.8251(5) 0.0751 0.4411(19) Uani D U P 3 1
F511 F 0.2747(4) 0.7736(4) 0.7333(5) 0.0934 0.5589(19) Uani D U P 3 2
F521 F 0.3721(4) 0.7750(4) 0.8192(5) 0.0952 0.5589(19) Uani D U P 3 2
F531 F 0.3123(4) 0.6813(5) 0.8023(4) 0.0883 0.5589(19) Uani D U P 3 2
H5501 H 0.6065 0.4962 0.7480 0.0590 0.3154(8) Uiso R . P 2 1
H5701 H 0.5265 0.3722 0.5635 0.0630 0.3154(8) Uiso R . P 2 1
H5901 H 0.4128 0.5018 0.6169 0.0590 0.3154(8) Uiso R . P 2 1
H5511 H 0.6101 0.4958 0.7581 0.0650 0.6846(8) Uiso R . P 2 2
H5711 H 0.5466 0.3902 0.5584 0.0749 0.6846(8) Uiso R . P 2 2
H5911 H 0.4228 0.5119 0.6037 0.0710 0.6846(8) Uiso R . P 2 2
H61 H 0.4312 1.3274 0.6823 0.0614 0.5000 Uiso R . . 1 2
H71 H 0.5281 1.3355 0.8040 0.0606 0.5000 Uiso R . . 1 1
H11 H 0.5522 1.0679 0.7228 0.0510 0.5000 Uiso R . . 1 2
H12 H 0.4814 1.0649 0.6667 0.0510 0.5000 Uiso R . . 1 2

loop_
_atom_site_aniso_label
_atom_site_aniso_U_11
_atom_site_aniso_U_22
_atom_site_aniso_U_33
_atom_site_aniso_U_23
_atom_site_aniso_U_13
_atom_site_aniso_U_12
Ir1 0.03535(15) 0.03212(14) 0.03428(14) 0.0000 0.01589(11) 0.0000
Cl2 0.0634(13) 0.0509(15) 0.0583(15) -0.0031(13) 0.0320(12) -0.0055(13)
Na3 0.0633(16) 0.0450(17) 0.061(2) -0.0075(19) 0.0141(19) -0.0044(19)
C4 0.065(3) 0.0335(14) 0.040(2) 0.0000 0.0178(19) 0.0000
N5 0.060(2) 0.034(2) 0.047(3) -0.004(2) 0.025(2) 0.009(2)
C6 0.065(3) 0.033(2) 0.049(3) 0.002(3) 0.023(3) 0.002(3)
C7 0.062(3) 0.033(2) 0.054(3) 0.002(2) 0.022(3) 0.000(3)
N8 0.050(3) 0.033(2) 0.049(2) -0.0027(18) 0.018(3) 0.001(3)
C9 0.041(2) 0.026(3) 0.050(2) 0.001(3) 0.0181(18) -0.013(3)
C10 0.044(2) 0.039(4) 0.069(3) -0.001(3) 0.024(2) -0.010(3)
C11 0.036(2) 0.054(4) 0.080(3) 0.000(4) 0.015(2) -0.015(3)
C12 0.057(2) 0.038(4) 0.063(2) -0.005(4) 0.004(2) -0.006(3)
C13 0.069(2) 0.036(4) 0.048(3) 0.001(3) 0.018(2) -0.006(3)
C14 0.057(2) 0.022(3) 0.048(2) -0.014(3) 0.018(2) -0.003(3)
C15 0.070(2) 0.041(4) 0.065(4) 0.002(4) 0.037(3) 0.009(3)
C16 0.078(3) 0.054(4) 0.078(3) 0.007(4) -0.012(3) -0.010(4)
C17 0.049(3) 0.089(4) 0.086(3) 0.003(4) 0.041(3) -0.005(4)
C18 0.068(2) 0.035(3) 0.043(2) 0.009(3) 0.020(2) -0.001(3)
C19 0.053(2) 0.062(4) 0.052(2) 0.003(3) 0.017(2) 0.008(3)
C20 0.055(3) 0.074(4) 0.062(2) -0.003(4) 0.010(3) 0.010(3)
C21 0.083(3) 0.059(4) 0.054(2) -0.007(4) 0.006(3) 0.008(3)
C22 0.091(3) 0.060(4) 0.040(3) 0.006(4) 0.015(3) 0.023(4)
C23 0.081(2) 0.042(4) 0.045(2) 0.003(3) 0.026(2) 0.012(3)
C24 0.099(3) 0.061(4) 0.052(4) 0.017(4) 0.042(3) 0.012(4)
C25 0.086(3) 0.123(4) 0.068(4) -0.003(4) -0.017(4) 0.023(4)
C26 0.051(3) 0.092(4) 0.060(3) 0.003(4) 0.025(3) 0.011(4)
C27 0.047(2) 0.0341(14) 0.038(2) 0.0000 0.015(2) 0.0000
N28 0.056(2) 0.0344(15) 0.0413(17) -0.0021(13) 0.0136(16) 0.0007(17)
C29 0.068(3) 0.0336(18) 0.056(3) -0.0013(19) 0.013(2) 0.000(2)
C30 0.0622(18) 0.0407(19) 0.0417(17) -0.0025(19) 0.0118(15) 0.004(2)
C31 0.0561(18) 0.045(3) 0.070(2) 0.002(2) 0.0115(17) -0.0004(19)
C32 0.058(2) 0.069(3) 0.109(3) -0.008(3) 0.041(2) -0.011(3)
C33 0.074(2) 0.044(3) 0.086(2) -0.002(3) -0.012(2) 0.001(2)
C34 0.132(2) 0.056(3) 0.057(2) -0.003(3) -0.017(2) 0.008(3)
C35 0.205(3) 0.097(4) 0.072(3) 0.004(4) -0.048(3) 0.020(4)
C36 0.151(2) 0.062(3) 0.040(2) -0.009(3) 0.018(2) 0.006(3)
C37 0.107(2) 0.055(3) 0.0442(19) -0.006(2) 0.0276(18) 0.016(3)
C38 0.141(2) 0.090(4) 0.090(3) 0.011(3) 0.078(3) 0.042(3)
B39 0.038(2) 0.045(3) 0.052(2) 0.0000 0.0045(19) 0.0000
C40 0.0329(17) 0.042(2) 0.0482(19) 0.0037(15) 0.0096(15) -0.0037(13)
C41 0.0405(19) 0.049(2) 0.046(2) 0.0060(19) 0.0123(16) 0.0003(16)
C42 0.0458(18) 0.057(2) 0.0525(18) 0.0090(17) 0.0195(16) 0.0073(17)
C43 0.045(2) 0.048(2) 0.0517(19) 0.0085(19) 0.0164(17) 0.0078(19)
C44 0.0467(18) 0.041(2) 0.0492(17) 0.0053(16) 0.0166(15) 0.0009(16)
C45 0.0425(19) 0.038(2) 0.0473(19) 0.0003(17) 0.0142(17) -0.0023(16)
C46 0.0601(19) 0.0471(19) 0.0508(18) 0.0072(16) 0.0220(16) 0.0076(17)
F47 0.088(2) 0.0569(19) 0.0494(18) 0.0005(15) 0.0165(17) 0.0020(17)
F48 0.0728(19) 0.096(3) 0.071(2) 0.021(2) 0.0380(17) 0.0116(19)
F49 0.085(2) 0.0486(17) 0.060(2) 0.0139(16) 0.0270(18) 0.0159(16)
C50 0.0728(17) 0.081(2) 0.066(2) 0.0120(15) 0.0355(15) 0.0249(17)
C540 0.033(2) 0.043(3) 0.043(3) 0.001(2) -0.006(2) 0.003(2)
C550 0.036(2) 0.048(3) 0.041(3) 0.000(3) -0.006(3) 0.007(3)
C560 0.0523(19) 0.052(3) 0.046(3) -0.002(2) -0.001(2) 0.011(2)
C570 0.056(2) 0.045(3) 0.046(3) -0.001(3) 0.001(3) 0.002(3)
C580 0.051(2) 0.044(3) 0.048(3) -0.001(2) -0.004(2) -0.003(2)
C590 0.039(2) 0.043(3) 0.048(3) 0.000(3) -0.010(3) 0.001(3)
C600 0.054(2) 0.049(3) 0.050(3) -0.003(2) -0.002(2) -0.012(2)
F610 0.050(3) 0.069(3) 0.063(4) -0.002(3) 0.007(3) -0.013(3)
F620 0.062(3) 0.053(3) 0.051(3) -0.010(3) 0.006(3) -0.030(3)
F630 0.067(3) 0.060(3) 0.058(4) 0.000(3) -0.017(3) -0.004(3)
C640 0.060(2) 0.064(3) 0.056(3) 0.001(3) 0.007(2) 0.021(2)
F650 0.067(3) 0.084(4) 0.057(3) -0.008(3) 0.002(3) 0.044(3)
F660 0.066(3) 0.068(3) 0.079(4) -0.010(3) 0.012(3) 0.021(3)
F670 0.065(3) 0.090(4) 0.097(4) 0.022(4) 0.021(3) 0.020(3)
C541 0.052(2) 0.037(2) 0.055(2) -0.003(2) 0.003(2) 0.003(2)
C551 0.056(2) 0.042(3) 0.046(3) -0.008(2) 0.005(2) 0.006(2)
C561 0.0684(18) 0.046(3) 0.043(2) -0.008(2) 0.0086(19) 0.006(2)
C571 0.081(2) 0.035(3) 0.050(3) -0.010(2) 0.001(2) 0.000(2)
C581 0.077(2) 0.031(3) 0.057(2) -0.005(2) -0.009(2) -0.001(2)
C591 0.063(2) 0.031(3) 0.062(3) -0.001(2) -0.006(2) 0.002(2)
C601 0.099(2) 0.041(2) 0.068(2) -0.005(2) -0.022(2) -0.009(2)
F611 0.108(3) 0.057(3) 0.103(3) 0.005(3) -0.038(3) -0.029(3)
F621 0.126(3) 0.075(3) 0.065(3) -0.028(3) -0.020(2) -0.006(3)
F631 0.111(3) 0.057(3) 0.066(3) 0.002(3) -0.030(3) 0.003(2)
C641 0.0770(19) 0.072(3) 0.053(2) -0.008(2) 0.022(2) 0.018(2)
F651 0.067(2) 0.099(3) 0.103(3) -0.040(3) 0.021(3) 0.016(2)
F661 0.095(3) 0.100(3) 0.104(3) 0.036(3) 0.034(3) 0.044(3)
F671 0.108(3) 0.108(3) 0.062(3) -0.024(2) 0.029(2) 0.036(3)
F510 0.0769(19) 0.100(4) 0.072(3) 0.011(3) 0.035(2) 0.049(3)
F520 0.114(3) 0.083(3) 0.097(4) -0.005(3) 0.056(3) 0.025(3)
F530 0.074(3) 0.101(3) 0.053(3) 0.011(3) 0.031(2) 0.029(3)
F511 0.098(2) 0.099(3) 0.084(3) 0.009(3) 0.040(3) 0.051(2)
F521 0.095(3) 0.096(3) 0.091(3) -0.021(3) 0.038(3) 0.027(3)
F531 0.099(3) 0.113(3) 0.068(3) 0.022(3) 0.051(2) 0.021(3)

loop_
_atom_type_symbol
_atom_type_scat_dispersion_real
_atom_type_scat_dispersion_imag
_atom_type_scat_Cromer_Mann_a1
_atom_type_scat_Cromer_Mann_b1
_atom_type_scat_Cromer_Mann_a2
_atom_type_scat_Cromer_Mann_b2
_atom_type_scat_Cromer_Mann_a3
_atom_type_scat_Cromer_Mann_b3
_atom_type_scat_Cromer_Mann_a4
_atom_type_scat_Cromer_Mann_b4
_atom_type_scat_Cromer_Mann_c
_atom_type_scat_source
C 0.0033 0.0016 2.3100 20.8439 1.0200 10.2075 1.5886 0.5687 0.8650 51.6512 0.2156 'International Tables Vol C 4.2.6.8 and 6.1.1.4'
H 0.0000 0.0000 0.4930 10.5109 0.3229 26.1257 0.1402 3.1424 0.0408 57.7998 0.0030 'International Tables Vol C 4.2.6.8 and 6.1.1.4'
N 0.0061 0.0033 12.2126 0.0057 3.1322 9.8933 2.0125 28.9975 1.1663 0.5826 -11.5290 'International Tables Vol C 4.2.6.8 and 6.1.1.4'
Ir -1.4442 7.9887 27.3049 1.5928 16.7296 8.8655 15.6115 0.4179 5.8338 45.0011 11.4722 'International Tables Vol C 4.2.6.8 and 6.1.1.4'
F 0.0171 0.0103 3.5392 10.2825 2.6412 4.2944 1.5170 0.2615 1.0243 26.1476 0.2776 'International Tables Vol C 4.2.6.8 and 6.1.1.4'
Na 0.0362 0.0249 4.7626 3.2850 3.1736 8.8422 1.2674 0.3136 1.1128 129.4240 0.6760 'International Tables Vol C 4.2.6.8 and 6.1.1.4'
Cl 0.1484 0.1585 11.4604 0.0104 7.1964 1.1662 6.2556 18.5194 1.6455 47.7784 -9.5574 'International Tables Vol C 4.2.6.8 and 6.1.1.4'
B 0.0013 0.0007 2.0545 23.2185 1.3326 1.0210 1.0979 60.3498 0.7068 0.1403 -0.1932 'International Tables Vol C 4.2.6.8 and 6.1.1.4'

loop_
_geom_angle_atom_site_label_1
_geom_angle_site_symmetry_1
_geom_angle_atom_site_label_2
_geom_angle_atom_site_label_3
_geom_angle_site_symmetry_3
_geom_angle
_geom_angle_publ_flag
Cl2 5_656 Ir1 Cl2 . 175.99(17) yes
Cl2 5_656 Ir1 C4 . 92.00(8) yes
Cl2 . Ir1 C4 . 92.00(8) yes
Cl2 5_656 Ir1 C27 . 88.00(8) yes
Cl2 . Ir1 C27 . 88.00(8) yes
C4 . Ir1 C27 . 179.994 yes
H11 5_656 Ir1 H12 5_656 59.9 no
H11 5_656 Ir1 C4 . 87.4 no
H12 5_656 Ir1 C4 . 89.5 no
H11 5_656 Ir1 C27 . 92.6 no
H12 5_656 Ir1 C27 . 90.5 no
C4 . Ir1 C27 . 179.994 yes
H11 5_656 Ir1 H11 . 174.7 no
H12 5_656 Ir1 H11 . 120.0 no
C4 . Ir1 H11 . 87.4 no
C27 . Ir1 H11 . 92.6 no
H11 5_656 Ir1 H12 . 120.0 no
H12 5_656 Ir1 H12 . 179.0 no
C4 . Ir1 H12 . 89.5 no
C27 . Ir1 H12 . 90.5 no
H11 . Ir1 H12 . 59.9 no
Ir1 . Cl2 Na3 . 78.46(17) yes
Cl2 . Na3 C30 5_656 81.7(2) yes
Cl2 . Na3 C31 5_656 108.5(3) yes
C30 5_656 Na3 C31 5_656 29.7(2) yes
Cl2 . Na3 C14 . 83.7(4) yes
C30 5_656 Na3 C14 . 164.1(4) yes
C31 5_656 Na3 C14 . 157.5(5) yes
Ir1 . C4 N8 5_656 133.9(6) yes
Ir1 . C4 N8 . 133.9(6) yes
N8 5_656 C4 N8 . 92.1(12) yes
N5 5_656 C4 Ir1 . 121.7(6) yes
N5 5_656 C4 N5 . 116.7(11) yes
Ir1 . C4 N5 . 121.7(6) yes
C4 . N5 C6 . 109.2(10) yes
C4 . N5 C18 . 128.3(11) yes
C6 . N5 C18 . 122.5(12) yes
N5 . C6 H61 . 126.9 no
C7 5_656 C7 N8 . 106.9(9) yes
C7 5_656 C7 H71 . 118.4 no
N8 . C7 H71 . 126.1 no
C7 . N8 C4 . 113.2(11) yes
C7 . N8 C9 . 122.8(11) yes
C4 . N8 C9 . 123.7(10) yes
N8 . C9 C10 . 120.0(12) yes
N8 . C9 C14 . 116.2(13) yes
C10 . C9 C14 . 123.8(12) yes
C9 . C10 C11 . 115.5(15) yes
C9 . C10 C17 . 122.3(13) yes
C11 . C10 C17 . 122.1(16) yes
C10 . C11 C12 . 123.5(15) yes
C10 . C11 H111 . 118.2 no
C12 . C11 H111 . 118.3 no
C11 . C12 C13 . 119.6(15) yes
C11 . C12 C16 . 122.7(17) yes
C13 . C12 C16 . 117.7(19) yes
C12 . C13 C14 . 119.2(15) yes
C12 . C13 H131 . 120.6 no
C14 . C13 H131 . 120.2 no
C13 . C14 C9 . 118.3(14) yes
C13 . C14 Na3 . 78.4(8) yes
C9 . C14 Na3 . 76.8(7) yes
C13 . C14 C15 . 118.3(14) yes
C9 . C14 C15 . 123.3(12) yes
Na3 . C14 C15 . 117.0(8) yes
C14 . C15 H151 . 109.7 no
C14 . C15 H152 . 109.6 no
H151 . C15 H152 . 109.0 no
C14 . C15 H153 . 110.1 no
H151 . C15 H153 . 109.2 no
H152 . C15 H153 . 109.2 no
C12 . C16 H163 . 109.4 no
C12 . C16 H162 . 110.1 no
H163 . C16 H162 . 109.2 no
C12 . C16 H161 . 109.8 no
H163 . C16 H161 . 109.1 no
H162 . C16 H161 . 109.2 no
C10 . C17 H171 . 109.5 no
C10 . C17 H172 . 109.5 no
H171 . C17 H172 . 109.8 no
C10 . C17 H173 . 109.3 no
H171 . C17 H173 . 109.3 no
H172 . C17 H173 . 109.4 no
N5 . C18 C19 . 119.0(13) yes
N5 . C18 C23 . 118.5(17) yes
C19 . C18 C23 . 122.4(16) yes
C18 . C19 C20 . 115.3(16) yes
C18 . C19 C26 . 121.3(13) yes
C20 . C19 C26 . 123.4(17) yes
C19 . C20 C21 . 125.0(19) yes
C19 . C20 H201 . 117.5 no
C21 . C20 H201 . 117.5 no
C20 . C21 C22 . 118.6(16) yes
C20 . C21 C25 . 119.8(20) yes
C22 . C21 C25 . 121.7(18) yes
C21 . C22 C23 . 120.5(18) yes
C21 . C22 H221 . 119.6 no
C23 . C22 H221 . 119.9 no
C22 . C23 C18 . 118.2(18) yes
C22 . C23 C24 . 121.1(15) yes
C18 . C23 C24 . 120.5(15) yes
C23 . C24 H241 . 110.0 no
C23 . C24 H242 . 109.8 no
H241 . C24 H242 . 109.3 no
C23 . C24 H243 . 109.5 no
H241 . C24 H243 . 109.2 no
H242 . C24 H243 . 109.0 no
C21 . C25 H253 . 109.5 no
C21 . C25 H252 . 110.5 no
H253 . C25 H252 . 109.4 no
C21 . C25 H251 . 108.6 no
H253 . C25 H251 . 109.4 no
H252 . C25 H251 . 109.4 no
C19 . C26 H261 . 109.2 no
C19 . C26 H262 . 110.0 no
H261 . C26 H262 . 109.4 no
C19 . C26 H263 . 109.1 no
H261 . C26 H263 . 109.4 no
H262 . C26 H263 . 109.7 no
Ir1 . C27 N28 5_656 128.3(3) yes
Ir1 . C27 N28 . 128.3(3) yes
N28 5_656 C27 N28 . 103.4(7) yes
C27 . N28 C29 . 111.8(5) yes
C27 . N28 C30 . 127.4(5) yes
C29 . N28 C30 . 120.8(5) yes
N28 . C29 C29 5_656 106.5(4) yes
N28 . C29 H291 . 127.0 no
C29 5_656 C29 H291 . 126.5 no
N28 . C30 Na3 5_656 118.8(4) yes
N28 . C30 C31 . 119.1(7) yes
Na3 5_656 C30 C31 . 76.6(4) yes
N28 . C30 C37 . 117.0(7) yes
Na3 5_656 C30 C37 . 81.2(5) yes
C31 . C30 C37 . 123.7(7) yes
C30 . C31 Na3 5_656 73.8(5) yes
C30 . C31 C32 . 122.8(7) yes
Na3 5_656 C31 C32 . 116.6(5) yes
C30 . C31 C33 . 116.1(9) yes
Na3 5_656 C31 C33 . 79.1(5) yes
C32 . C31 C33 . 121.1(8) yes
C31 . C32 H323 . 109.4 no
C31 . C32 H322 . 108.7 no
H323 . C32 H322 . 109.8 no
C31 . C32 H321 . 108.8 no
H323 . C32 H321 . 110.2 no
H322 . C32 H321 . 110.0 no
C31 . C33 C34 . 122.2(10) yes
C31 . C33 H331 . 119.2 no
C34 . C33 H331 . 118.6 no
C33 . C34 C35 . 121.8(13) yes
C33 . C34 C36 . 118.7(8) yes
C35 . C34 C36 . 119.5(13) yes
C34 . C35 H353 . 109.2 no
C34 . C35 H352 . 109.2 no
H353 . C35 H352 . 109.8 no
C34 . C35 H351 . 109.3 no
H353 . C35 H351 . 109.4 no
H352 . C35 H351 . 109.9 no
C34 . C36 C37 . 122.3(10) yes
C34 . C36 H361 . 118.9 no
C37 . C36 H361 . 118.7 no
C30 . C37 C36 . 117.0(9) yes
C30 . C37 C38 . 122.0(7) yes
C36 . C37 C38 . 121.1(9) yes
C37 . C38 H381 . 110.1 no
C37 . C38 H382 . 110.1 no
H381 . C38 H382 . 108.6 no
C37 . C38 H383 . 110.4 no
H381 . C38 H383 . 109.0 no
H382 . C38 H383 . 108.6 no
C40 5_656 B39 C540 5_656 113.22(13) yes
C40 5_656 B39 C40 . 103.68(6) yes
C540 5_656 B39 C40 . 111.66(13) yes
C40 5_656 B39 C540 . 111.66(13) yes
C540 5_656 B39 C540 . 103.69(6) yes
C40 . B39 C540 . 113.22(13) yes
C541 5_656 B39 C40 5_656 115.93(8) yes
C541 5_656 B39 C40 . 109.03(8) yes
C40 5_656 B39 C40 . 103.68(6) yes
C541 5_656 B39 C541 . 103.69(6) yes
C40 5_656 B39 C541 . 109.03(8) yes
C40 . B39 C541 . 115.93(8) yes
B39 . C40 C41 . 121.66(5) yes
B39 . C40 C45 . 121.70(5) yes
C41 . C40 C45 . 116.37(5) yes
C40 . C41 C42 . 121.74(6) yes
C40 . C41 H411 . 119.1 no
C42 . C41 H411 . 119.1 no
C41 . C42 C43 . 120.83(5) yes
C41 . C42 C50 . 118.86(5) yes
C43 . C42 C50 . 120.27(5) yes
C42 . C43 C44 . 118.49(6) yes
C42 . C43 H431 . 120.5 no
C44 . C43 H431 . 121.0 no
C43 . C44 C45 . 120.80(5) yes
C43 . C44 C46 . 120.29(5) yes
C45 . C44 C46 . 118.91(5) yes
C40 . C45 C44 . 121.67(6) yes
C40 . C45 H451 . 119.3 no
C44 . C45 H451 . 119.1 no
C44 . C46 F47 . 112.4(4) yes
C44 . C46 F48 . 112.8(3) yes
F47 . C46 F48 . 104.18(9) yes
C44 . C46 F49 . 114.0(2) yes
F47 . C46 F49 . 106.75(9) yes
F48 . C46 F49 . 105.92(9) yes
C42 . C50 F510 . 107.2(5) yes
C42 . C50 F520 . 116.0(6) yes
F510 . C50 F520 . 104.15(9) yes
C42 . C50 F530 . 115.9(5) yes
F510 . C50 F530 . 106.78(9) yes
F520 . C50 F530 . 105.91(9) yes
C42 . C50 F511 . 119.4(4) yes
C42 . C50 F521 . 109.7(5) yes
F511 . C50 F521 . 104.11(9) yes
C42 . C50 F531 . 110.0(5) yes
F511 . C50 F531 . 106.81(9) yes
F521 . C50 F531 . 105.86(9) yes
B39 . C540 C550 . 121.73(6) yes
B39 . C540 C590 . 121.74(6) yes
C550 . C540 C590 . 116.44(5) yes
C540 . C550 C560 . 121.68(6) yes
C540 . C550 H5501 . 118.0 no
C560 . C550 H5501 . 120.0 no
C550 . C560 C570 . 120.76(6) yes
C550 . C560 C640 . 118.89(6) yes
C570 . C560 C640 . 120.29(6) yes
C560 . C570 C580 . 118.45(6) yes
C560 . C570 H5701 . 121.5 no
C580 . C570 H5701 . 120.1 no
C570 . C580 C590 . 120.81(5) yes
C570 . C580 C600 . 120.31(6) yes
C590 . C580 C600 . 118.88(6) yes
C540 . C590 C580 . 121.69(6) yes
C540 . C590 H5901 . 116.8 no
C580 . C590 H5901 . 116.5 no
C580 . C600 F610 . 116.4(13) yes
C580 . C600 F620 . 113.2(7) yes
F610 . C600 F620 . 104.19(9) yes
C580 . C600 F630 . 109.7(11) yes
F610 . C600 F630 . 106.78(9) yes
F620 . C600 F630 . 105.91(9) yes
C560 . C640 F650 . 114.3(7) yes
C560 . C640 F660 . 113.1(8) yes
F650 . C640 F660 . 104.11(9) yes
C560 . C640 F670 . 112.0(11) yes
F650 . C640 F670 . 106.75(9) yes
F660 . C640 F670 . 105.88(9) yes
B39 . C541 C551 . 121.72(5) yes
B39 . C541 C591 . 121.88(5) yes
C551 . C541 C591 . 116.40(5) yes
C541 . C551 C561 . 121.75(6) yes
C541 . C551 H5511 . 118.6 no
C561 . C551 H5511 . 119.7 no
C551 . C561 C571 . 120.87(5) yes
C551 . C561 C641 . 118.87(5) yes
C571 . C561 C641 . 120.26(5) yes
C561 . C571 C581 . 118.51(6) yes
C561 . C571 H5711 . 120.6 no
C581 . C571 H5711 . 120.9 no
C571 . C581 C591 . 120.75(5) yes
C571 . C581 C601 . 120.26(5) yes
C591 . C581 C601 . 118.96(5) yes
C541 . C591 C581 . 121.56(6) yes
C541 . C591 H5911 . 119.2 no
C581 . C591 H5911 . 118.4 no
C581 . C601 F611 . 111.5(7) yes
C581 . C601 F621 . 111.2(4) yes
F611 . C601 F621 . 104.06(9) yes
C581 . C601 F631 . 116.6(6) yes
F611 . C601 F631 . 106.78(9) yes
F621 . C601 F631 . 105.89(9) yes
C561 . C641 F651 . 114.1(5) yes
C561 . C641 F661 . 110.3(7) yes
F651 . C641 F661 . 104.16(9) yes
C561 . C641 F671 . 114.8(4) yes
F651 . C641 F671 . 106.77(9) yes
F661 . C641 F671 . 105.94(9) yes

loop_
_geom_bond_atom_site_label_1
_geom_bond_atom_site_label_2
_geom_bond_site_symmetry_2
_geom_bond_distance
_geom_bond_publ_flag
Ir1 Cl2 5_656 2.402(3) yes
Ir1 Cl2 . 2.402(3) yes
Ir1 C4 . 2.049(8) yes
Ir1 C27 . 2.058(8) yes
Ir1 H11 5_656 1.501 no
Ir1 H12 5_656 1.501 no
Ir1 C4 . 2.049(8) yes
Ir1 C27 . 2.058(8) yes
Ir1 H11 . 1.501 no
Ir1 H12 . 1.501 no
Cl2 Na3 . 2.612(7) yes
Na3 C30 5_656 2.686(9) yes
Na3 C31 5_656 2.721(10) yes
Na3 C14 . 2.792(13) yes
C4 N8 5_656 1.320(14) yes
C4 N8 . 1.320(14) yes
C4 N5 5_656 1.458(13) yes
C4 N5 . 1.458(13) yes
N5 C6 . 1.421(17) yes
N5 C18 . 1.45(2) yes
C6 C7 . 1.32(2) yes
C6 H61 . 0.950 no
C7 C7 5_656 0.97(3) yes
C7 N8 . 1.408(17) yes
C7 H71 . 0.950 no
N8 C9 . 1.446(17) yes
C9 C10 . 1.42(2) yes
C9 C14 . 1.36(2) yes
C10 C11 . 1.38(2) yes
C10 C17 . 1.48(2) yes
C11 C12 . 1.36(3) yes
C11 H111 . 0.932 no
C12 C13 . 1.41(3) yes
C12 C16 . 1.51(2) yes
C13 C14 . 1.419(19) yes
C13 H131 . 0.928 no
C14 C15 . 1.52(2) yes
C15 H151 . 0.962 no
C15 H152 . 0.962 no
C15 H153 . 0.963 no
C16 H163 . 0.958 no
C16 H162 . 0.958 no
C16 H161 . 0.958 no
C17 H171 . 0.960 no
C17 H172 . 0.960 no
C17 H173 . 0.959 no
C18 C19 . 1.43(2) yes
C18 C23 . 1.374(19) yes
C19 C20 . 1.36(2) yes
C19 C26 . 1.48(2) yes
C20 C21 . 1.38(3) yes
C20 H201 . 0.926 no
C21 C22 . 1.36(3) yes
C21 C25 . 1.53(2) yes
C22 C23 . 1.43(2) yes
C22 H221 . 0.926 no
C23 C24 . 1.49(2) yes
C24 H241 . 0.962 no
C24 H242 . 0.961 no
C24 H243 . 0.958 no
C25 H253 . 0.961 no
C25 H252 . 0.961 no
C25 H251 . 0.962 no
C26 H261 . 0.957 no
C26 H262 . 0.960 no
C26 H263 . 0.960 no
C27 N28 5_656 1.358(7) yes
C27 N28 . 1.358(7) yes
N28 C29 . 1.379(8) yes
N28 C30 . 1.446(8) yes
C29 C29 5_656 1.348(14) yes
C29 H291 . 0.936 no
C30 C31 . 1.384(11) yes
C30 C37 . 1.394(11) yes
C31 C32 . 1.479(13) yes
C31 C33 . 1.431(11) yes
C32 H323 . 0.961 no
C32 H322 . 0.967 no
C32 H321 . 0.970 no
C33 C34 . 1.366(17) yes
C33 H331 . 0.938 no
C34 C35 . 1.531(12) yes
C34 C36 . 1.388(18) yes
C35 H353 . 0.959 no
C35 H352 . 0.961 no
C35 H351 . 0.959 no
C36 C37 . 1.394(12) yes
C36 H361 . 0.931 no
C37 C38 . 1.491(14) yes
C38 H381 . 0.958 no
C38 H382 . 0.960 no
C38 H383 . 0.965 no
B39 C40 5_656 1.649(3) yes
B39 C540 5_656 1.642(4) yes
B39 C40 . 1.649(3) yes
B39 C540 . 1.642(4) yes
B39 C541 5_656 1.668(4) yes
B39 C40 5_656 1.649(3) yes
B39 C40 . 1.649(3) yes
B39 C541 . 1.668(4) yes
C40 C41 . 1.389(4) yes
C40 C45 . 1.400(4) yes
C41 C42 . 1.392(4) yes
C41 H411 . 0.943 no
C42 C43 . 1.382(4) yes
C42 C50 . 1.490(4) yes
C43 C44 . 1.371(4) yes
C43 H431 . 0.936 no
C44 C45 . 1.394(4) yes
C44 C46 . 1.491(4) yes
C45 H451 . 0.937 no
C46 F47 . 1.341(5) yes
C46 F48 . 1.353(5) yes
C46 F49 . 1.332(5) yes
C50 F510 . 1.352(7) yes
C50 F520 . 1.336(8) yes
C50 F530 . 1.322(8) yes
C50 F511 . 1.316(7) yes
C50 F521 . 1.362(7) yes
C50 F531 . 1.335(7) yes
C540 C550 . 1.396(5) yes
C540 C590 . 1.390(5) yes
C550 C560 . 1.380(5) yes
C550 H5501 . 0.929 no
C560 C570 . 1.373(5) yes
C560 C640 . 1.506(6) yes
C570 C580 . 1.383(5) yes
C570 H5701 . 0.927 no
C580 C590 . 1.377(5) yes
C580 C600 . 1.482(6) yes
C590 H5901 . 0.994 no
C600 F610 . 1.339(8) yes
C600 F620 . 1.338(8) yes
C600 F630 . 1.330(9) yes
C640 F650 . 1.331(8) yes
C640 F660 . 1.338(8) yes
C640 F670 . 1.328(9) yes
C541 C551 . 1.378(4) yes
C541 C591 . 1.414(4) yes
C551 C561 . 1.403(4) yes
C551 H5511 . 0.944 no
C561 C571 . 1.391(4) yes
C561 C641 . 1.477(5) yes
C571 C581 . 1.364(5) yes
C571 H5711 . 0.937 no
C581 C591 . 1.405(5) yes
C581 C601 . 1.510(5) yes
C591 H5911 . 0.935 no
C601 F611 . 1.326(7) yes
C601 F621 . 1.360(8) yes
C601 F631 . 1.326(7) yes
C641 F651 . 1.308(7) yes
C641 F661 . 1.346(7) yes
C641 F671 . 1.319(6) yes

loop_
_geom_hbond_atom_site_label_D
_geom_hbond_site_symmetry_D
_geom_hbond_atom_site_label_H
_geom_hbond_atom_site_label_A
_geom_hbond_site_symmetry_A
_geom_hbond_angle_DHA
_geom_hbond_distance_DH
_geom_hbond_distance_HA
_geom_hbond_distance_DA
_geom_hbond_publ_flag
C15 . H152 C570 5_666 153 0.96 2.46 3.348(16) yes
C26 5_656 H171 C20 5_656 121 0.80 1.99 2.507(16) yes
C26 5_656 H173 N5 5_656 127 0.82 2.33 2.901(16) yes
C13 5_656 H221 C16 5_656 148 1.10 1.49 2.492(16) yes
